data_1508279
loop_
_publ_author_name
'Kulshrestha, Aman'
'Salehi Marzijarani, Nastaran'
'Dilip Ashtekar, Kumar'
'Staples, Richard'
'Borhan, Babak'

_publ_section_title
;
 3,4-Dihydroxypyrrolidines via modified tandem aza-Payne/hydroamination
 pathway.
;
_journal_issue 14
_journal_name_full 'Organic letters'
_journal_page_first 3592
_journal_page_last 3595
_journal_paper_doi 10.1021/ol301204w
_journal_volume 14
_journal_year 2012
_chemical_formula_moiety 'C20 H19 N O5 S'
_chemical_formula_sum 'C20 H19 N O5 S'
_chemical_formula_weight 385.42
_space_group_IT_number 2
_symmetry_cell_setting triclinic
_symmetry_Int_Tables_number 2
_symmetry_space_group_name_Hall '-P 1'
_symmetry_space_group_name_H-M 'P -1'
_atom_sites_solution_hydrogens geom
_atom_sites_solution_primary direct
_atom_sites_solution_secondary difmap
_audit_creation_method SHELXL-97
_cell_angle_alpha 105.2440(10)
_cell_angle_beta 98.4400(10)
_cell_angle_gamma 110.1520(10)
_cell_formula_units_Z 2
_cell_length_a 7.6654(7)
_cell_length_b 10.4255(10)
_cell_length_c 13.2440(18)
_cell_measurement_reflns_used 5874
_cell_measurement_temperature 173(2)
_cell_measurement_theta_max 25.47
_cell_measurement_theta_min 2.21
_cell_volume 925.15(18)
_computing_cell_refinement 'APEX2 (BRUKER, V2010.11-3, 2010)'
_computing_data_collection 'COSMO (BRUKER, V1.61, 2009)'
_computing_data_reduction 'SAINT (BRUKER, V7.68A, 2010)'
_computing_molecular_graphics 'SHELXTL (Sheldrick, Acta Cryst. A64 2008, 112-122)'
_computing_publication_material 'SHELXTL (Sheldrick, Acta Cryst. A64 2008, 112-122)'
_computing_structure_refinement 'SHELXL (Sheldrick, Acta Cryst. A64 2008, 112-122)'
_computing_structure_solution 'SHELXS (Sheldrick, Acta Cryst. A64 2008, 112-122)'
_diffrn_ambient_temperature 173(2)
_diffrn_detector_area_resol_mean 836.6
_diffrn_measured_fraction_theta_full 0.999
_diffrn_measured_fraction_theta_max 0.999
_diffrn_measurement_device_type 'Bruker APEX-II CCD'
_diffrn_measurement_method '\w,and/f 0.5 deg'
_diffrn_radiation_monochromator graphite
_diffrn_radiation_probe x-ray
_diffrn_radiation_type MoK\a
_diffrn_radiation_wavelength 0.71073
_diffrn_reflns_av_R_equivalents 0.0213
_diffrn_reflns_av_sigmaI/netI 0.0230
_diffrn_reflns_limit_h_max 9
_diffrn_reflns_limit_h_min -9
_diffrn_reflns_limit_k_max 12
_diffrn_reflns_limit_k_min -12
_diffrn_reflns_limit_l_max 16
_diffrn_reflns_limit_l_min -16
_diffrn_reflns_number 10727
_diffrn_reflns_theta_full 25.00
_diffrn_reflns_theta_max 25.53
_diffrn_reflns_theta_min 1.65
_diffrn_source 'fine-focus sealed tube'
_exptl_absorpt_coefficient_mu 0.207
_exptl_absorpt_correction_T_max 0.9843
_exptl_absorpt_correction_T_min 0.9120
_exptl_absorpt_correction_type multi-scan
_exptl_absorpt_process_details SADABS
_exptl_crystal_colour colourless
_exptl_crystal_density_diffrn 1.384
_exptl_crystal_density_method 'not measured'
_exptl_crystal_description chunk
_exptl_crystal_F_000 404
_exptl_crystal_size_max 0.45
_exptl_crystal_size_mid 0.18
_exptl_crystal_size_min 0.08
_refine_diff_density_max 0.336
_refine_diff_density_min -0.569
_refine_diff_density_rms 0.054
_refine_ls_extinction_method none
_refine_ls_goodness_of_fit_ref 1.058
_refine_ls_hydrogen_treatment constr
_refine_ls_matrix_type full
_refine_ls_number_parameters 246
_refine_ls_number_reflns 3447
_refine_ls_number_restraints 0
_refine_ls_restrained_S_all 1.058
_refine_ls_R_factor_all 0.0757
_refine_ls_R_factor_gt 0.0588
_refine_ls_shift/su_max 0.000
_refine_ls_shift/su_mean 0.000
_refine_ls_structure_factor_coef Fsqd
_refine_ls_weighting_details 'calc w=1/[\s^2^(Fo^2^)+(0.0389P)^2^+1.3749P] where P=(Fo^2^+2Fc^2^)/3'
_refine_ls_weighting_scheme calc
_refine_ls_wR_factor_gt 0.1284
_refine_ls_wR_factor_ref 0.1401
_reflns_number_gt 2696
_reflns_number_total 3447
_reflns_threshold_expression >2sigma(I)
_cod_data_source_file ol301204w_si_002.cif
_cod_data_source_block bb84
_cod_depositor_comments
;
The following automatic conversions were performed:

'_exptl_absorpt_correction_type' value 'Multi-scan' changed to
'multi-scan' according to
/home/saulius/struct/CIF-dictionaries/cif_core.dic dictionary named
'cif_core.dic' version 2.4.2 from 2011-04-26.

Automatic conversion script
Id: cif_fix_values 1891 2012-01-12 08:04:46Z andrius 

 Adding full bibliography for 1508279--1508280.cif.
;
_cod_database_code 1508279
_contact_crystallographer_name 'Richard Staples'
_contact_crystallographer_email staples@chemistry.msu.com

loop_
_symmetry_equiv_pos_as_xyz
'x, y, z'
'-x, -y, -z'

loop_
_atom_site_label
_atom_site_type_symbol
_atom_site_fract_x
_atom_site_fract_y
_atom_site_fract_z
_atom_site_U_iso_or_equiv
_atom_site_adp_type
_atom_site_occupancy
_atom_site_symmetry_multiplicity
_atom_site_calc_flag
_atom_site_refinement_flags
S1 S 0.64741(12) 0.71096(10) 0.84895(6) 0.0456(2) Uani 1 1 d .
O1 O 0.9484(3) 0.5327(2) 0.6292(2) 0.0560(6) Uani 1 1 d .
O2 O 0.7356(4) 0.5724(3) 0.52579(17) 0.0662(8) Uani 1 1 d .
O3 O 0.7126(3) 0.3454(3) 0.4959(2) 0.0571(6) Uani 1 1 d .
O4 O 0.4796(3) 0.7242(3) 0.79922(18) 0.0519(6) Uani 1 1 d .
O5 O 0.7537(3) 0.8026(3) 0.95740(17) 0.0561(6) Uani 1 1 d .
N1 N 0.7882(4) 0.7346(3) 0.7677(2) 0.0472(7) Uani 1 1 d .
C1 C 0.9725(5) 0.7293(4) 0.7850(3) 0.0568(10) Uani 1 1 d .
C2 C 1.0064(5) 0.6882(3) 0.6746(3) 0.0453(8) Uani 1 1 d .
H2 H 1.1425 0.7432 0.6752 0.054 Uiso 1 1 calc R
C3 C 0.8628(6) 0.7171(4) 0.5998(3) 0.0527(9) Uani 1 1 d .
C4 C 0.7421(5) 0.7733(3) 0.6706(2) 0.0401(7) Uani 1 1 d .
H4 H 0.6021 0.7165 0.6329 0.048 Uiso 1 1 calc R
C5 C 1.0919(7) 0.7551(7) 0.8763(4) 0.111(2) Uani 1 1 d .
H5A H 1.0588 0.7813 0.9429 0.134 Uiso 1 1 calc R
H5B H 1.2119 0.7475 0.8762 0.134 Uiso 1 1 calc R
C6 C 0.7916(5) 0.4726(4) 0.5462(3) 0.0474(8) Uani 1 1 d .
C7 C 0.9508(8) 0.8078(5) 0.5335(4) 0.0980(19) Uani 1 1 d .
H7A H 1.0182 0.7606 0.4896 0.147 Uiso 1 1 calc R
H7B H 1.0423 0.9044 0.5822 0.147 Uiso 1 1 calc R
H7C H 0.8488 0.8172 0.4857 0.147 Uiso 1 1 calc R
C8 C 0.7876(4) 0.9330(3) 0.6961(2) 0.0351(6) Uani 1 1 d .
C9 C 0.6926(5) 0.9762(4) 0.6236(2) 0.0520(9) Uani 1 1 d .
H9 H 0.5952 0.9048 0.5615 0.062 Uiso 1 1 calc R
C10 C 0.7363(5) 1.1207(4) 0.6396(3) 0.0507(8) Uani 1 1 d .
H10 H 0.6697 1.1482 0.5886 0.061 Uiso 1 1 calc R
C11 C 0.8745(5) 1.2241(4) 0.7281(3) 0.0503(8) Uani 1 1 d .
H11 H 0.9068 1.3241 0.7388 0.060 Uiso 1 1 calc R
C12 C 0.9667(5) 1.1822(4) 0.8018(3) 0.0648(10) Uani 1 1 d .
H12 H 1.0622 1.2541 0.8644 0.078 Uiso 1 1 calc R
C13 C 0.9233(4) 1.0377(4) 0.7867(3) 0.0483(8) Uani 1 1 d .
H13 H 0.9875 1.0107 0.8392 0.058 Uiso 1 1 calc R
C14 C 0.5916(5) 0.5307(4) 0.8423(2) 0.0464(8) Uani 1 1 d .
C15 C 0.6741(9) 0.4990(5) 0.9260(3) 0.0979(19) Uani 1 1 d .
H15 H 0.7637 0.5759 0.9884 0.117 Uiso 1 1 calc R
C16 C 0.6298(9) 0.3587(6) 0.9217(3) 0.101(2) Uani 1 1 d .
H16 H 0.6916 0.3400 0.9804 0.121 Uiso 1 1 calc R
C17 C 0.5004(5) 0.2462(5) 0.8359(4) 0.0647(12) Uani 1 1 d .
C18 C 0.4143(5) 0.2777(5) 0.7519(4) 0.0905(16) Uani 1 1 d .
H18 H 0.3216 0.2002 0.6909 0.109 Uiso 1 1 calc R
C19 C 0.4594(5) 0.4186(5) 0.7543(4) 0.0759(13) Uani 1 1 d .
H19 H 0.3991 0.4377 0.6954 0.091 Uiso 1 1 calc R
C20 C 0.4493(6) 0.0910(5) 0.8312(4) 0.0840(15) Uani 1 1 d .
H20A H 0.5675 0.0749 0.8470 0.126 Uiso 1 1 calc R
H20B H 0.3695 0.0253 0.7586 0.126 Uiso 1 1 calc R
H20C H 0.3778 0.0720 0.8849 0.126 Uiso 1 1 calc R

loop_
_atom_site_aniso_label
_atom_site_aniso_U_11
_atom_site_aniso_U_22
_atom_site_aniso_U_33
_atom_site_aniso_U_23
_atom_site_aniso_U_13
_atom_site_aniso_U_12
S1 0.0541(5) 0.0755(6) 0.0431(4) 0.0356(4) 0.0314(4) 0.0486(4)
O1 0.0405(12) 0.0433(12) 0.1052(19) 0.0423(13) 0.0252(13) 0.0262(10)
O2 0.124(2) 0.0739(17) 0.0398(12) 0.0245(12) 0.0260(14) 0.0790(17)
O3 0.0571(14) 0.0537(15) 0.0799(17) 0.0361(13) 0.0270(13) 0.0311(12)
O4 0.0539(13) 0.0761(16) 0.0617(14) 0.0393(13) 0.0324(11) 0.0490(13)
O5 0.0644(15) 0.0836(17) 0.0403(12) 0.0281(12) 0.0285(11) 0.0415(13)
N1 0.0588(16) 0.0825(19) 0.0459(14) 0.0455(14) 0.0338(13) 0.0557(16)
C1 0.068(2) 0.102(3) 0.065(2) 0.064(2) 0.0491(19) 0.069(2)
C2 0.0603(19) 0.0445(17) 0.065(2) 0.0359(16) 0.0440(17) 0.0364(16)
C3 0.097(3) 0.057(2) 0.0462(18) 0.0330(16) 0.0449(19) 0.057(2)
C4 0.0600(19) 0.0522(18) 0.0339(15) 0.0257(14) 0.0224(14) 0.0403(16)
C5 0.100(3) 0.263(7) 0.093(3) 0.133(4) 0.074(3) 0.141(4)
C6 0.054(2) 0.059(2) 0.066(2) 0.0421(19) 0.0378(18) 0.0413(18)
C7 0.207(5) 0.105(3) 0.095(3) 0.083(3) 0.121(4) 0.126(4)
C8 0.0436(16) 0.0465(16) 0.0308(14) 0.0165(13) 0.0159(12) 0.0312(14)
C9 0.075(2) 0.0455(18) 0.0365(16) 0.0093(14) -0.0046(16) 0.0357(18)
C10 0.065(2) 0.0505(19) 0.0507(19) 0.0214(16) 0.0121(17) 0.0372(18)
C11 0.057(2) 0.0406(18) 0.058(2) 0.0195(16) 0.0292(17) 0.0170(16)
C12 0.057(2) 0.057(2) 0.055(2) 0.0185(18) 0.0030(18) -0.0015(18)
C13 0.0357(16) 0.069(2) 0.0439(18) 0.0287(17) 0.0077(14) 0.0185(16)
C14 0.058(2) 0.078(2) 0.0452(17) 0.0418(17) 0.0361(16) 0.0502(19)
C15 0.201(6) 0.100(3) 0.0349(19) 0.022(2) 0.019(3) 0.115(4)
C16 0.210(6) 0.114(4) 0.043(2) 0.039(3) 0.038(3) 0.127(4)
C17 0.066(2) 0.096(3) 0.101(3) 0.079(3) 0.066(2) 0.062(2)
C18 0.041(2) 0.087(3) 0.145(4) 0.082(3) -0.001(2) 0.005(2)
C19 0.0383(19) 0.086(3) 0.109(3) 0.076(3) 0.000(2) 0.0076(19)
C20 0.080(3) 0.101(3) 0.140(4) 0.095(3) 0.072(3) 0.060(3)

loop_
_atom_type_symbol
_atom_type_description
_atom_type_scat_dispersion_real
_atom_type_scat_dispersion_imag
_atom_type_scat_source
C C 0.0033 0.0016 'International Tables Vol C Tables 4.2.6.8 and 6.1.1.4'
H H 0.0000 0.0000 'International Tables Vol C Tables 4.2.6.8 and 6.1.1.4'
N N 0.0061 0.0033 'International Tables Vol C Tables 4.2.6.8 and 6.1.1.4'
O O 0.0106 0.0060 'International Tables Vol C Tables 4.2.6.8 and 6.1.1.4'
S S 0.1246 0.1234 'International Tables Vol C Tables 4.2.6.8 and 6.1.1.4'

loop_
_geom_angle_atom_site_label_1
_geom_angle_atom_site_label_2
_geom_angle_atom_site_label_3
_geom_angle
O4 S1 O5 119.92(14)
O4 S1 N1 105.02(12)
O5 S1 N1 109.40(15)
O4 S1 C14 109.77(16)
O5 S1 C14 107.92(15)
N1 S1 C14 103.62(13)
C6 O1 C2 111.2(2)
C6 O2 C3 111.2(3)
C1 N1 C4 111.9(2)
C1 N1 S1 124.64(19)
C4 N1 S1 123.33(19)
C5 C1 N1 128.8(3)
C5 C1 C2 125.7(3)
N1 C1 C2 105.5(3)
O1 C2 C1 110.9(2)
O1 C2 C3 103.3(3)
C1 C2 C3 106.4(2)
O1 C2 H2 111.9
C1 C2 H2 111.9
C3 C2 H2 111.9
O2 C3 C7 108.2(3)
O2 C3 C2 103.0(2)
C7 C3 C2 114.8(3)
O2 C3 C4 107.0(3)
C7 C3 C4 116.2(2)
C2 C3 C4 106.6(2)
N1 C4 C8 113.2(2)
N1 C4 C3 101.8(2)
C8 C4 C3 114.3(2)
N1 C4 H4 109.1
C8 C4 H4 109.1
C3 C4 H4 109.1
C1 C5 H5A 120.0
C1 C5 H5B 120.0
H5A C5 H5B 120.0
O3 C6 O2 124.4(3)
O3 C6 O1 124.5(3)
O2 C6 O1 111.2(3)
C3 C7 H7A 109.5
C3 C7 H7B 109.5
H7A C7 H7B 109.5
C3 C7 H7C 109.5
H7A C7 H7C 109.5
H7B C7 H7C 109.5
C13 C8 C9 118.3(3)
C13 C8 C4 122.9(3)
C9 C8 C4 118.7(3)
C10 C9 C8 121.2(3)
C10 C9 H9 119.4
C8 C9 H9 119.4
C11 C10 C9 120.2(3)
C11 C10 H10 119.9
C9 C10 H10 119.9
C10 C11 C12 119.0(3)
C10 C11 H11 120.5
C12 C11 H11 120.5
C11 C12 C13 121.2(3)
C11 C12 H12 119.4
C13 C12 H12 119.4
C8 C13 C12 120.0(3)
C8 C13 H13 120.0
C12 C13 H13 120.0
C15 C14 C19 118.6(4)
C15 C14 S1 120.9(3)
C19 C14 S1 120.4(2)
C16 C15 C14 121.2(4)
C16 C15 H15 119.4
C14 C15 H15 119.4
C17 C16 C15 121.5(4)
C17 C16 H16 119.3
C15 C16 H16 119.3
C16 C17 C18 117.6(4)
C16 C17 C20 121.7(4)
C18 C17 C20 120.7(5)
C19 C18 C17 121.7(5)
C19 C18 H18 119.2
C17 C18 H18 119.2
C14 C19 C18 119.5(4)
C14 C19 H19 120.3
C18 C19 H19 120.2
C17 C20 H20A 109.5
C17 C20 H20B 109.5
H20A C20 H20B 109.5
C17 C20 H20C 109.5
H20A C20 H20C 109.5
H20B C20 H20C 109.5

loop_
_geom_bond_atom_site_label_1
_geom_bond_atom_site_label_2
_geom_bond_distance
S1 O4 1.424(2)
S1 O5 1.428(2)
S1 N1 1.637(2)
S1 C14 1.752(3)
O1 C6 1.333(4)
O1 C2 1.449(4)
O2 C6 1.327(3)
O2 C3 1.455(4)
O3 C6 1.196(4)
N1 C1 1.420(4)
N1 C4 1.477(3)
C1 C5 1.307(5)
C1 C2 1.500(4)
C2 C3 1.532(4)
C2 H2 1.0000
C3 C7 1.514(4)
C3 C4 1.555(4)
C4 C8 1.509(4)
C4 H4 1.0000
C5 H5A 0.9500
C5 H5B 0.9500
C7 H7A 0.9800
C7 H7B 0.9800
C7 H7C 0.9800
C8 C13 1.369(4)
C8 C9 1.380(4)
C9 C10 1.374(4)
C9 H9 0.9500
C10 C11 1.357(5)
C10 H10 0.9500
C11 C12 1.370(5)
C11 H11 0.9500
C12 C13 1.377(5)
C12 H12 0.9500
C13 H13 0.9500
C14 C15 1.367(5)
C14 C19 1.368(5)
C15 C16 1.366(6)
C15 H15 0.9500
C16 C17 1.348(6)
C16 H16 0.9500
C17 C18 1.381(5)
C17 C20 1.510(5)
C18 C19 1.379(5)
C18 H18 0.9500
C19 H19 0.9500
C20 H20A 0.9800
C20 H20B 0.9800
C20 H20C 0.9800

loop_
_geom_torsion_atom_site_label_1
_geom_torsion_atom_site_label_2
_geom_torsion_atom_site_label_3
_geom_torsion_atom_site_label_4
_geom_torsion
O4 S1 N1 C1 -179.5(3)
O5 S1 N1 C1 50.6(3)
C14 S1 N1 C1 -64.3(3)
O4 S1 N1 C4 4.5(3)
O5 S1 N1 C4 -125.4(3)
C14 S1 N1 C4 119.7(3)
C4 N1 C1 C5 150.7(5)
S1 N1 C1 C5 -25.8(6)
C4 N1 C1 C2 -28.9(4)
S1 N1 C1 C2 154.6(2)
C6 O1 C2 C1 110.4(3)
C6 O1 C2 C3 -3.3(3)
C5 C1 C2 O1 86.2(5)
N1 C1 C2 O1 -94.2(3)
C5 C1 C2 C3 -162.2(5)
N1 C1 C2 C3 17.4(4)
C6 O2 C3 C7 119.7(3)
C6 O2 C3 C2 -2.3(3)
C6 O2 C3 C4 -114.5(3)
O1 C2 C3 O2 3.2(3)
C1 C2 C3 O2 -113.6(3)
O1 C2 C3 C7 -114.2(3)
C1 C2 C3 C7 129.0(3)
O1 C2 C3 C4 115.6(3)
C1 C2 C3 C4 -1.2(4)
C1 N1 C4 C8 -95.9(3)
S1 N1 C4 C8 80.6(3)
C1 N1 C4 C3 27.3(4)
S1 N1 C4 C3 -156.2(2)
O2 C3 C4 N1 95.1(3)
C7 C3 C4 N1 -143.9(4)
C2 C3 C4 N1 -14.6(3)
O2 C3 C4 C8 -142.5(2)
C7 C3 C4 C8 -21.5(5)
C2 C3 C4 C8 107.8(3)
C3 O2 C6 O3 -179.0(3)
C3 O2 C6 O1 0.3(3)
C2 O1 C6 O3 -178.6(3)
C2 O1 C6 O2 2.0(3)
N1 C4 C8 C13 24.9(4)
C3 C4 C8 C13 -91.0(3)
N1 C4 C8 C9 -157.0(3)
C3 C4 C8 C9 87.0(4)
C13 C8 C9 C10 2.0(5)
C4 C8 C9 C10 -176.2(3)
C8 C9 C10 C11 -0.3(5)
C9 C10 C11 C12 -1.1(5)
C10 C11 C12 C13 0.9(5)
C9 C8 C13 C12 -2.2(5)
C4 C8 C13 C12 175.9(3)
C11 C12 C13 C8 0.8(5)
O4 S1 C14 C15 -142.9(3)
O5 S1 C14 C15 -10.6(4)
N1 S1 C14 C15 105.3(3)
O4 S1 C14 C19 34.9(3)
O5 S1 C14 C19 167.3(3)
N1 S1 C14 C19 -76.8(3)
C19 C14 C15 C16 1.5(7)
S1 C14 C15 C16 179.4(4)
C14 C15 C16 C17 -1.4(8)
C15 C16 C17 C18 0.3(7)
C15 C16 C17 C20 -179.3(4)
C16 C17 C18 C19 0.6(7)
C20 C17 C18 C19 -179.7(4)
C15 C14 C19 C18 -0.6(6)
S1 C14 C19 C18 -178.5(3)
C17 C18 C19 C14 -0.5(7)
